data_7052937
loop_
_publ_author_name
'Tsay, Olga G.'
'Lee, Kang Mun'
'Churchill, David G.'

_publ_section_title
;
 Selective and competitive cysteine chemosensing: resettable fluorescent
 &#x201C;turn on&#x201D; aqueous detection via Cu2+ displacement and
 salicylaldimine hydrolysis
;
_journal_issue 10
_journal_name_full 'New Journal of Chemistry'
_journal_page_first 1949
_journal_paper_doi 10.1039/c2nj40387k
_journal_volume 36
_journal_year 2012
_chemical_formula_moiety C20H19B1F2N2O2
_chemical_formula_sum 'C20 H19 B F2 N2 O2'
_chemical_formula_weight 368.18
_chemical_name_systematic
;
?
;
_space_group_IT_number 14
_symmetry_cell_setting monoclinic
_symmetry_space_group_name_Hall '-P 2ybc'
_symmetry_space_group_name_H-M 'P 1 21/c 1'
_atom_sites_solution_hydrogens geom
_atom_sites_solution_primary direct
_atom_sites_solution_secondary difmap
_audit_creation_method SHELXL-97
_cell_angle_alpha 90.00
_cell_angle_beta 97.562(11)
_cell_angle_gamma 90.00
_cell_formula_units_Z 4
_cell_length_a 11.408(3)
_cell_length_b 8.848(2)
_cell_length_c 18.193(5)
_cell_measurement_reflns_used 2572
_cell_measurement_temperature 296(2)
_cell_measurement_theta_max 23.22
_cell_measurement_theta_min 1.80
_cell_volume 1820.4(8)
_computing_cell_refinement 'Bruker APEX II'
_computing_data_collection 'Bruker APEX II'
_computing_data_reduction 'Bruker APEX II'
_computing_molecular_graphics ORTEP3
_computing_publication_material 'Bruker SHELXTL'
_computing_structure_refinement 'SHELXL-97 (Sheldrick, 1997)'
_computing_structure_solution 'SHELXS-97 (Sheldrick, 1990)'
_diffrn_ambient_temperature 296(2)
_diffrn_measured_fraction_theta_full 0.988
_diffrn_measured_fraction_theta_max 0.988
_diffrn_measurement_device_type 'CCD area detector'
_diffrn_measurement_method 'phi and omega scans'
_diffrn_radiation_monochromator graphite
_diffrn_radiation_source 'fine-focus sealed tube'
_diffrn_radiation_type MoK\a
_diffrn_radiation_wavelength 0.71073
_diffrn_reflns_av_R_equivalents 0.0685
_diffrn_reflns_av_sigmaI/netI 0.0347
_diffrn_reflns_limit_h_max 12
_diffrn_reflns_limit_h_min -12
_diffrn_reflns_limit_k_max 9
_diffrn_reflns_limit_k_min -9
_diffrn_reflns_limit_l_max 20
_diffrn_reflns_limit_l_min -20
_diffrn_reflns_number 19941
_diffrn_reflns_theta_full 23.22
_diffrn_reflns_theta_max 23.22
_diffrn_reflns_theta_min 1.80
_exptl_absorpt_coefficient_mu 0.100
_exptl_absorpt_correction_T_max 0.941
_exptl_absorpt_correction_T_min 0.930
_exptl_absorpt_correction_type multi-scan
_exptl_absorpt_process_details SADABS
_exptl_crystal_colour Red
_exptl_crystal_density_diffrn 1.343
_exptl_crystal_density_method 'not measured'
_exptl_crystal_description Cubic
_exptl_crystal_F_000 768
_exptl_crystal_size_max 0.35
_exptl_crystal_size_mid 0.2
_exptl_crystal_size_min 0.15
_refine_diff_density_max 0.201
_refine_diff_density_min -0.118
_refine_diff_density_rms 0.036
_refine_ls_extinction_method none
_refine_ls_goodness_of_fit_ref 1.032
_refine_ls_hydrogen_treatment mixed
_refine_ls_matrix_type full
_refine_ls_number_parameters 249
_refine_ls_number_reflns 2572
_refine_ls_number_restraints 0
_refine_ls_restrained_S_all 1.032
_refine_ls_R_factor_all 0.0691
_refine_ls_R_factor_gt 0.0504
_refine_ls_shift/su_max 0.000
_refine_ls_shift/su_mean 0.000
_refine_ls_structure_factor_coef Fsqd
_refine_ls_weighting_details 'calc w=1/[\s^2^(Fo^2^)+(0.0585P)^2^+0.6338P] where P=(Fo^2^+2Fc^2^)/3'
_refine_ls_weighting_scheme calc
_refine_ls_wR_factor_gt 0.1167
_refine_ls_wR_factor_ref 0.1272
_reflns_number_gt 1957
_reflns_number_total 2572
_reflns_threshold_expression >2sigma(I)
_cod_data_source_file c2nj40387k.txt
_cod_data_source_block nchu83-1
_cod_depositor_comments
;
The following automatic conversions were performed:

'_symmetry_cell_setting' value 'Monoclinic' changed to 'monoclinic'
according to /home/saulius/struct/CIF-dictionaries/cif_core.dic
dictionary named 'cif_core.dic' version 2.4.2 from 2011-04-26.

Automatic conversion script
Id: cif_fix_values 1891 2012-01-12 08:04:46Z andrius 
;
_cod_original_cell_volume 1820.5(8)
_cod_original_sg_symbol_H-M P2(1)/c
_cod_database_code 7052937

loop_
_symmetry_equiv_pos_as_xyz
'x, y, z'
'-x, y+1/2, -z+1/2'
'-x, -y, -z'
'x, -y-1/2, z-1/2'

loop_
_atom_site_label
_atom_site_type_symbol
_atom_site_fract_x
_atom_site_fract_y
_atom_site_fract_z
_atom_site_U_iso_or_equiv
_atom_site_adp_type
_atom_site_occupancy
_atom_site_symmetry_multiplicity
_atom_site_calc_flag
_atom_site_refinement_flags
B B 0.8892(3) 0.0863(4) 0.36434(17) 0.0488(8) Uani 1 1 d .
C20 C 0.9347(3) 0.2603(4) 0.51250(16) 0.0802(10) Uani 1 1 d .
H20A H 0.8965 0.1709 0.5275 0.120 Uiso 1 1 calc R
H20B H 0.9400 0.3338 0.5516 0.120 Uiso 1 1 calc R
H20C H 1.0127 0.2353 0.5021 0.120 Uiso 1 1 calc R
F1 F 1.01340(13) 0.0871(2) 0.37513(8) 0.0683(5) Uani 1 1 d .
F2 F 0.84913(15) -0.01914(18) 0.41110(8) 0.0667(5) Uani 1 1 d .
N1 N 0.84302(18) 0.0504(2) 0.28258(11) 0.0469(6) Uani 1 1 d .
N2 N 0.84226(19) 0.2468(2) 0.38008(11) 0.0486(6) Uani 1 1 d .
O1 O 0.4359(2) 0.6607(3) 0.06183(13) 0.0858(7) Uani 1 1 d .
H1 H 0.4731 0.7007 0.0315 0.129 Uiso 1 1 calc R
O2 O 0.6254(2) 0.7229(3) -0.00164(12) 0.0891(8) Uani 1 1 d .
C1 C 0.8634(2) -0.0791(3) 0.24625(15) 0.0539(7) Uani 1 1 d .
C2 C 0.7986(3) -0.0748(3) 0.17529(16) 0.0614(8) Uani 1 1 d .
H2 H 0.7978 -0.1502 0.1396 0.074 Uiso 1 1 calc R
C3 C 0.7362(2) 0.0593(3) 0.16673(14) 0.0528(7) Uani 1 1 d .
C4 C 0.7654(2) 0.1403(3) 0.23426(13) 0.0443(6) Uani 1 1 d .
C5 C 0.7327(2) 0.2842(3) 0.25753(13) 0.0432(6) Uani 1 1 d .
C6 C 0.7715(2) 0.3376(3) 0.32871(13) 0.0454(7) Uani 1 1 d .
C7 C 0.7519(2) 0.4784(3) 0.36478(14) 0.0517(7) Uani 1 1 d .
C8 C 0.8098(3) 0.4655(3) 0.43567(15) 0.0621(8) Uani 1 1 d .
H8 H 0.8122 0.5395 0.4722 0.075 Uiso 1 1 calc R
C9 C 0.8645(3) 0.3241(3) 0.44439(14) 0.0576(8) Uani 1 1 d .
C10 C 0.6554(2) 0.3826(3) 0.20446(13) 0.0447(7) Uani 1 1 d .
C11 C 0.7011(2) 0.4596(3) 0.14878(14) 0.0508(7) Uani 1 1 d .
H11 H 0.7807 0.4485 0.1438 0.061 Uiso 1 1 calc R
C12 C 0.6297(3) 0.5548(3) 0.09913(14) 0.0512(7) Uani 1 1 d .
C13 C 0.5098(3) 0.5702(3) 0.10771(15) 0.0565(8) Uani 1 1 d .
C14 C 0.4627(3) 0.4911(3) 0.16221(16) 0.0609(8) Uani 1 1 d .
H14 H 0.3827 0.4993 0.1667 0.073 Uiso 1 1 calc R
C15 C 0.5350(2) 0.3997(3) 0.20999(14) 0.0531(7) Uani 1 1 d .
H15 H 0.5027 0.3478 0.2470 0.064 Uiso 1 1 calc R
C16 C 0.6802(3) 0.6323(4) 0.04094(16) 0.0682(9) Uani 1 1 d .
H16 H 0.7587 0.6126 0.0354 0.082 Uiso 1 1 calc R
C17 C 0.6515(3) 0.1016(4) 0.09851(15) 0.0693(9) Uani 1 1 d .
H17A H 0.6880 0.1753 0.0701 0.104 Uiso 1 1 calc R
H17B H 0.5805 0.1432 0.1134 0.104 Uiso 1 1 calc R
H17C H 0.6323 0.0132 0.0688 0.104 Uiso 1 1 calc R
C18 C 0.9438(3) -0.2016(4) 0.27996(18) 0.0739(9) Uani 1 1 d .
H18A H 1.0245 -0.1695 0.2820 0.111 Uiso 1 1 calc R
H18B H 0.9316 -0.2914 0.2503 0.111 Uiso 1 1 calc R
H18C H 0.9267 -0.2226 0.3292 0.111 Uiso 1 1 calc R
C19 C 0.6831(3) 0.6145(3) 0.33468(17) 0.0672(9) Uani 1 1 d .
H19A H 0.6000 0.5931 0.3307 0.101 Uiso 1 1 calc R
H19B H 0.7037 0.6389 0.2866 0.101 Uiso 1 1 calc R
H19C H 0.7015 0.6986 0.3675 0.101 Uiso 1 1 calc R

loop_
_atom_site_aniso_label
_atom_site_aniso_U_11
_atom_site_aniso_U_22
_atom_site_aniso_U_33
_atom_site_aniso_U_23
_atom_site_aniso_U_13
_atom_site_aniso_U_12
B 0.045(2) 0.0538(19) 0.0477(18) 0.0080(15) 0.0052(15) 0.0061(15)
C20 0.095(3) 0.089(2) 0.0517(18) -0.0005(17) -0.0107(17) 0.009(2)
F1 0.0483(10) 0.0872(12) 0.0667(11) -0.0029(9) -0.0023(8) 0.0126(9)
F2 0.0823(12) 0.0603(10) 0.0590(10) 0.0167(8) 0.0151(9) 0.0070(9)
N1 0.0456(13) 0.0457(13) 0.0501(13) 0.0005(11) 0.0091(10) 0.0047(11)
N2 0.0517(14) 0.0537(14) 0.0395(12) 0.0026(10) 0.0033(10) 0.0039(11)
O1 0.0866(17) 0.0837(17) 0.0814(17) 0.0203(13) -0.0105(12) 0.0243(14)
O2 0.125(2) 0.0743(15) 0.0634(14) 0.0238(12) -0.0043(13) 0.0014(15)
C1 0.0505(17) 0.0524(18) 0.0597(18) -0.0026(14) 0.0101(14) 0.0058(14)
C2 0.068(2) 0.0561(19) 0.0587(19) -0.0144(15) 0.0048(15) 0.0043(16)
C3 0.0555(18) 0.0553(18) 0.0470(16) -0.0011(13) 0.0040(13) -0.0001(14)
C4 0.0436(16) 0.0472(16) 0.0425(15) 0.0013(12) 0.0066(12) 0.0026(13)
C5 0.0408(15) 0.0498(16) 0.0404(14) 0.0045(12) 0.0104(12) 0.0000(13)
C6 0.0456(16) 0.0508(16) 0.0398(15) 0.0053(12) 0.0052(12) 0.0046(13)
C7 0.0565(18) 0.0512(17) 0.0481(16) -0.0007(13) 0.0099(14) 0.0054(14)
C8 0.082(2) 0.0569(19) 0.0475(17) -0.0093(14) 0.0083(16) 0.0027(16)
C9 0.066(2) 0.067(2) 0.0389(16) -0.0027(14) 0.0019(13) 0.0011(16)
C10 0.0468(17) 0.0460(16) 0.0404(15) -0.0015(12) 0.0023(12) 0.0025(13)
C11 0.0519(17) 0.0536(17) 0.0459(15) -0.0019(13) 0.0026(13) 0.0013(14)
C12 0.062(2) 0.0473(16) 0.0430(15) -0.0008(13) 0.0005(14) -0.0018(14)
C13 0.063(2) 0.0531(17) 0.0503(17) -0.0011(14) -0.0053(14) 0.0057(15)
C14 0.0480(17) 0.067(2) 0.0669(19) -0.0015(16) 0.0041(15) 0.0073(15)
C15 0.0476(18) 0.0582(18) 0.0532(17) 0.0016(14) 0.0053(13) 0.0038(14)
C16 0.089(2) 0.061(2) 0.0531(18) 0.0061(16) 0.0037(17) -0.0076(17)
C17 0.078(2) 0.073(2) 0.0534(18) -0.0094(16) -0.0061(16) 0.0008(17)
C18 0.070(2) 0.063(2) 0.086(2) -0.0081(17) 0.0021(17) 0.0210(17)
C19 0.081(2) 0.0551(19) 0.0655(19) -0.0027(15) 0.0107(16) 0.0125(16)

loop_
_atom_type_symbol
_atom_type_description
_atom_type_scat_dispersion_real
_atom_type_scat_dispersion_imag
_atom_type_scat_source
C C 0.0033 0.0016 'International Tables Vol C Tables 4.2.6.8 and 6.1.1.4'
H H 0.0000 0.0000 'International Tables Vol C Tables 4.2.6.8 and 6.1.1.4'
B B 0.0013 0.0007 'International Tables Vol C Tables 4.2.6.8 and 6.1.1.4'
N N 0.0061 0.0033 'International Tables Vol C Tables 4.2.6.8 and 6.1.1.4'
O O 0.0106 0.0060 'International Tables Vol C Tables 4.2.6.8 and 6.1.1.4'
F F 0.0171 0.0103 'International Tables Vol C Tables 4.2.6.8 and 6.1.1.4'

loop_
_geom_angle_atom_site_label_1
_geom_angle_atom_site_label_2
_geom_angle_atom_site_label_3
_geom_angle
F2 B F1 109.1(2)
F2 B N1 110.8(2)
F1 B N1 110.2(2)
F2 B N2 110.7(2)
F1 B N2 109.5(2)
N1 B N2 106.4(2)
C1 N1 C4 107.9(2)
C1 N1 B 125.7(2)
C4 N1 B 126.3(2)
C9 N2 C6 108.3(2)
C9 N2 B 126.2(2)
C6 N2 B 125.5(2)
N1 C1 C2 108.8(2)
N1 C1 C18 123.1(2)
C2 C1 C18 128.1(3)
C3 C2 C1 109.2(3)
C2 C3 C4 106.0(2)
C2 C3 C17 124.6(3)
C4 C3 C17 129.3(3)
C5 C4 N1 119.5(2)
C5 C4 C3 132.4(2)
N1 C4 C3 108.1(2)
C6 C5 C4 121.4(2)
C6 C5 C10 119.3(2)
C4 C5 C10 119.3(2)
C5 C6 N2 120.6(2)
C5 C6 C7 131.8(2)
N2 C6 C7 107.6(2)
C8 C7 C6 105.8(2)
C8 C7 C19 124.9(3)
C6 C7 C19 129.3(2)
C7 C8 C9 109.4(2)
N2 C9 C8 109.0(2)
N2 C9 C20 123.1(3)
C8 C9 C20 127.9(3)
C11 C10 C15 118.0(2)
C11 C10 C5 120.9(2)
C15 C10 C5 121.1(2)
C10 C11 C12 121.6(3)
C13 C12 C11 118.3(2)
C13 C12 C16 121.6(3)
C11 C12 C16 120.1(3)
O1 C13 C14 118.0(3)
O1 C13 C12 121.4(3)
C14 C13 C12 120.5(3)
C15 C14 C13 119.6(3)
C14 C15 C10 122.0(3)
O2 C16 C12 123.6(3)

loop_
_geom_bond_atom_site_label_1
_geom_bond_atom_site_label_2
_geom_bond_distance
B F2 1.380(3)
B F1 1.404(3)
B N1 1.544(4)
B N2 1.558(4)
C20 C9 1.495(4)
N1 C1 1.358(3)
N1 C4 1.409(3)
N2 C9 1.350(3)
N2 C6 1.404(3)
O1 C13 1.365(3)
O2 C16 1.227(3)
C1 C2 1.401(4)
C1 C18 1.498(4)
C2 C3 1.382(4)
C3 C4 1.423(3)
C3 C17 1.516(4)
C4 C5 1.407(4)
C5 C6 1.395(3)
C5 C10 1.498(3)
C6 C7 1.440(4)
C7 C8 1.374(4)
C7 C19 1.501(4)
C8 C9 1.398(4)
C10 C11 1.379(4)
C10 C15 1.399(4)
C11 C12 1.412(4)
C12 C13 1.405(4)
C12 C16 1.444(4)
C13 C14 1.379(4)
C14 C15 1.379(4)
